data_7100372
loop_
_publ_author_name
'B. Rawlings'
'Caroline D. L. Baker'
'John Fawcett'
'Christopher D. Insley'
'Derek S. Messenger'
C.L.Newland
'Helen L. Overend'
'Anup K. B. Patel'
'Mufakhrul Shah'
'Bhavna Vara'
'Davinder Virdee'

_publ_section_title
;
Triol protection with 6-benzoyl-3,4-dihydro-(2H)-pyran
;
_journal_name_full 'Chemical Communications'
_journal_paper_doi 10.1039/b418035f
_journal_year 2005
_chemical_formula_sum 'C15 H17 O4'
_chemical_formula_weight 261.29
_space_group_IT_number 5
_symmetry_cell_setting monoclinic
_symmetry_space_group_name_Hall 'C 2y'
_symmetry_space_group_name_H-M 'C 1 2 1'
_cell_angle_alpha 90.00
_cell_angle_beta 113.236(17)
_cell_angle_gamma 90.00
_cell_formula_units_Z 4
_cell_length_a 15.354(4)
_cell_length_b 6.0880(9)
_cell_length_c 14.926(2)
_cell_measurement_temperature 200(2)
_cell_volume 1282.0(4)
_diffrn_ambient_temperature 200(2)
_exptl_crystal_density_diffrn 1.354
_cod_depositor_comments
;
The following automatic conversions were performed:
'_symmetry_cell_setting' value 'Monoclinic' changed to 'monoclinic'
according to '/home/saulius/struct/CIF-dictionaries/cif_core.dic'
dictionary named 'cif_core.dic' version 2.4.1 from 2010-06-29.

Automatic conversion script
Id: cif_fix_enum 1527 2010-12-29 10:47:43Z saulius 
;
_cod_original_sg_symbol_H-M 'C 2'
_cod_database_code 7100372

loop_
_symmetry_equiv_pos_as_xyz
'x, y, z'
'-x, y, -z'
'x+1/2, y+1/2, z'
'-x+1/2, y+1/2, -z'

loop_
_atom_site_label
_atom_site_type_symbol
_atom_site_fract_x
_atom_site_fract_y
_atom_site_fract_z
_atom_site_U_iso_or_equiv
_atom_site_adp_type
_atom_site_occupancy
_atom_site_symmetry_multiplicity
_atom_site_calc_flag
_atom_site_refinement_flags
_atom_site_disorder_assembly
_atom_site_disorder_group
O1 O 0.01813(10) 0.2468(3) 0.59656(10) 0.0293(4) Uani 1 1 d . . .
O2 O 0.18276(11) 0.5018(3) 0.68304(11) 0.0333(5) Uani 1 1 d . . .
O3 O 0.20948(12) 0.1497(4) 0.65301(11) 0.0406(5) Uani 1 1 d . . .
O4 O 0.05039(10) 0.3709(3) 0.75487(11) 0.0280(4) Uani 1 1 d . . .
C1 C 0.03164(15) 0.4488(5) 0.55449(15) 0.0300(6) Uani 1 1 d . . .
H1A H 0.0114 0.5696 0.5852 0.036 Uiso 1 1 calc R . .
C2 C 0.13701(16) 0.4761(6) 0.57850(16) 0.0375(7) Uani 1 1 d . . .
H2A H 0.1492 0.6022 0.5443 0.045 Uiso 1 1 calc R . .
C3 C 0.18500(17) 0.2699(7) 0.56327(16) 0.0466(9) Uani 1 1 d . . .
H3A H 0.1422 0.1855 0.5084 0.056 Uiso 1 1 calc R . .
H3B H 0.2412 0.3062 0.5517 0.056 Uiso 1 1 calc R . .
C4 C 0.18112(16) 0.2835(5) 0.71515(16) 0.0298(6) Uani 1 1 d . . .
C5 C 0.07739(15) 0.2217(5) 0.69846(15) 0.0264(6) Uani 1 1 d . . .
C6 C -0.04464(16) 0.3370(5) 0.74873(19) 0.0347(7) Uani 1 1 d . . .
H6A H -0.0891 0.3682 0.6828 0.042 Uiso 1 1 calc R . .
H6B H -0.0571 0.4396 0.7920 0.042 Uiso 1 1 calc R . .
C7 C -0.06100(18) 0.1077(5) 0.7753(2) 0.0424(7) Uani 1 1 d . . .
H7A H -0.1271 0.0899 0.7648 0.051 Uiso 1 1 calc R . .
H7B H -0.0228 0.0817 0.8437 0.051 Uiso 1 1 calc R . .
C8 C -0.03508(17) -0.0584(5) 0.7136(2) 0.0402(7) Uani 1 1 d . . .
H8A H -0.0788 -0.0460 0.6459 0.048 Uiso 1 1 calc R . .
H8B H -0.0395 -0.2062 0.7357 0.048 Uiso 1 1 calc R . .
C9 C 0.06575(16) -0.0141(5) 0.72263(18) 0.0340(6) Uani 1 1 d . . .
H9A H 0.1099 -0.0460 0.7887 0.041 Uiso 1 1 calc R . .
H9B H 0.0805 -0.1104 0.6788 0.041 Uiso 1 1 calc R . .
C10 C 0.25080(15) 0.2611(5) 0.82024(16) 0.0295(6) Uani 1 1 d . . .
C11 C 0.30135(16) 0.0672(5) 0.85170(18) 0.0362(7) Uani 1 1 d . . .
H11A H 0.2922 -0.0495 0.8087 0.043 Uiso 1 1 calc R . .
C12 C 0.36595(18) 0.0488(6) 0.94840(19) 0.0444(8) Uani 1 1 d . . .
H12A H 0.4002 -0.0805 0.9697 0.053 Uiso 1 1 calc R . .
C13 C 0.37925(17) 0.2198(6) 1.01225(18) 0.0448(8) Uani 1 1 d . . .
H13A H 0.4228 0.2065 1.0764 0.054 Uiso 1 1 calc R . .
C14 C 0.32806(18) 0.4122(6) 0.98158(18) 0.0413(7) Uani 1 1 d . . .
H14A H 0.3365 0.5273 1.0252 0.050 Uiso 1 1 calc R . .
C15 C 0.26377(16) 0.4328(5) 0.88510(17) 0.0344(6) Uani 1 1 d . . .
H15A H 0.2295 0.5621 0.8642 0.041 Uiso 1 1 calc R . .

loop_
_atom_site_aniso_label
_atom_site_aniso_U_11
_atom_site_aniso_U_22
_atom_site_aniso_U_33
_atom_site_aniso_U_23
_atom_site_aniso_U_13
_atom_site_aniso_U_12
O1 0.0264(8) 0.0352(10) 0.0233(8) -0.0011(8) 0.0066(6) -0.0037(8)
O2 0.0285(8) 0.0431(13) 0.0257(8) 0.0015(9) 0.0080(7) -0.0085(9)
O3 0.0337(9) 0.0602(15) 0.0293(9) -0.0061(10) 0.0139(7) 0.0076(10)
O4 0.0262(8) 0.0303(10) 0.0304(8) -0.0047(8) 0.0142(7) -0.0018(8)
C1 0.0293(11) 0.0359(16) 0.0252(12) -0.0001(12) 0.0113(10) -0.0004(12)
C2 0.0319(12) 0.057(2) 0.0236(11) 0.0052(14) 0.0105(10) -0.0069(14)
C3 0.0311(12) 0.085(3) 0.0275(12) -0.0034(16) 0.0152(10) 0.0021(17)
C4 0.0269(11) 0.0379(17) 0.0268(11) -0.0047(12) 0.0129(9) 0.0006(12)
C5 0.0251(11) 0.0315(15) 0.0207(10) 0.0000(11) 0.0069(8) 0.0023(11)
C6 0.0278(12) 0.0413(18) 0.0402(14) 0.0003(13) 0.0189(10) 0.0005(12)
C7 0.0330(14) 0.0480(19) 0.0509(16) 0.0076(16) 0.0215(12) -0.0069(14)
C8 0.0394(13) 0.0267(15) 0.0480(15) 0.0058(13) 0.0103(12) -0.0057(13)
C9 0.0328(12) 0.0312(15) 0.0319(13) -0.0012(13) 0.0063(10) 0.0029(13)
C10 0.0210(11) 0.0416(16) 0.0269(11) -0.0004(13) 0.0104(9) 0.0001(13)
C11 0.0265(12) 0.0464(19) 0.0359(13) -0.0038(14) 0.0125(10) 0.0017(13)
C12 0.0306(13) 0.054(2) 0.0428(15) 0.0080(16) 0.0088(11) 0.0075(14)
C13 0.0321(13) 0.065(2) 0.0300(13) 0.0052(16) 0.0043(10) -0.0008(15)
C14 0.0405(13) 0.051(2) 0.0290(12) -0.0071(14) 0.0107(11) -0.0055(15)
C15 0.0314(12) 0.0409(17) 0.0303(12) -0.0016(13) 0.0114(10) 0.0018(13)

loop_
_geom_bond_atom_site_label_1
_geom_bond_atom_site_label_2
_geom_bond_distance
_geom_bond_site_symmetry_2
_geom_bond_publ_flag
O1 C1 1.432(3) . ?
O1 C5 1.440(2) . ?
O2 C4 1.416(4) . ?
O2 C2 1.445(3) . ?
O3 C4 1.425(3) . ?
O3 C3 1.440(3) . ?
O4 C5 1.408(3) . ?
O4 C6 1.440(3) . ?
C1 C2 1.522(3) . ?
C1 C1 1.531(4) 2_556 ?
C2 C3 1.517(5) . ?
C4 C10 1.516(3) . ?
C4 C5 1.558(3) . ?
C5 C9 1.508(4) . ?
C6 C7 1.499(4) . ?
C7 C8 1.522(4) . ?
C8 C9 1.524(3) . ?
C10 C15 1.385(4) . ?
C10 C11 1.389(4) . ?
C11 C12 1.396(3) . ?
C12 C13 1.371(4) . ?
C13 C14 1.384(5) . ?
C14 C15 1.394(3) . ?
